data_4332852
loop_
_publ_author_name
'Kubatko, Karrie-Ann'
'Burns, Peter C.'

_publ_section_title
;
 Cation&#x2212;Cation Interactions in Sr5(UO2)20(UO6)2O16(OH)6(H2O)6and
 Cs(UO2)9U3O16(OH)5
;
_journal_issue 25
_journal_name_full 'Inorganic Chemistry'
_journal_page_first 10277
_journal_page_last 10281
_journal_paper_doi 10.1021/ic0609453
_journal_volume 45
_journal_year 2006
_chemical_formula_sum 'Cs H5 O39 U12'
_chemical_formula_weight 3618.26
_chemical_name_systematic
;
CsFm
;
_space_group_IT_number 167
_symmetry_cell_setting trigonal
_symmetry_space_group_name_Hall '-R 3 2"c'
_symmetry_space_group_name_H-M 'R -3 c :H'
_atom_sites_solution_hydrogens geom
_atom_sites_solution_primary direct
_atom_sites_solution_secondary difmap
_audit_conform_dict_location ftp://ftp.iucr.org/pub/cif_core.dic
_audit_conform_dict_name cif_core.dic
_audit_conform_dict_version 2.2
_audit_creation_date 2004-04-15T15:03:54-00:00
_audit_creation_method 'WinGX routine CIF_UPDATE'
_cell_angle_alpha 90
_cell_angle_beta 90
_cell_angle_gamma 120
_cell_formula_units_Z 6
_cell_length_a 11.3952(19)
_cell_length_b 11.3952(19)
_cell_length_c 43.722(7)
_cell_measurement_reflns_used 2333
_cell_measurement_temperature 293(2)
_cell_measurement_theta_max 34.47
_cell_measurement_theta_min 2.05
_cell_volume 4916.7(14)
_computing_structure_refinement 'SHELXL-97 (Sheldrick, 1997)'
_computing_structure_solution 'SHELXS-97 (Sheldrick, 1990)'
_diffrn_ambient_temperature 293(2)
_diffrn_measured_fraction_theta_full 0.994
_diffrn_measured_fraction_theta_max 0.994
_diffrn_measurement_device_type 'Bruker APEX CCD area-detector'
_diffrn_measurement_method '\f and \w'
_diffrn_radiation_monochromator graphite
_diffrn_radiation_type MoK\a
_diffrn_radiation_wavelength 0.71073
_diffrn_reflns_av_R_equivalents 0.0862
_diffrn_reflns_av_unetI/netI 0.0651
_diffrn_reflns_limit_h_max 18
_diffrn_reflns_limit_h_min -17
_diffrn_reflns_limit_k_max 18
_diffrn_reflns_limit_k_min -17
_diffrn_reflns_limit_l_max 69
_diffrn_reflns_limit_l_min -68
_diffrn_reflns_number 25744
_diffrn_reflns_theta_full 34.59
_diffrn_reflns_theta_max 34.59
_diffrn_reflns_theta_min 2.26
_diffrn_standards_number 0
_exptl_absorpt_coefficient_mu 60.266
_exptl_absorpt_correction_T_max 0.1053
_exptl_absorpt_correction_T_min 0.0415
_exptl_absorpt_correction_type empirical
_exptl_absorpt_process_details 'via \y-scan (SHELXTL-NT; Bruker, 1998)'
_exptl_crystal_colour orange
_exptl_crystal_density_diffrn 7.322
_exptl_crystal_density_method 'not measured'
_exptl_crystal_description prism
_exptl_crystal_F_000 8856
_exptl_crystal_size_max 0.20
_exptl_crystal_size_mid 0.02
_exptl_crystal_size_min 0.02
_refine_diff_density_max 9.742
_refine_diff_density_min -10.263
_refine_diff_density_rms 0.469
_refine_ls_extinction_method none
_refine_ls_goodness_of_fit_ref 0.871
_refine_ls_hydrogen_treatment none
_refine_ls_matrix_type full
_refine_ls_number_parameters 81
_refine_ls_number_reflns 2333
_refine_ls_number_restraints 0
_refine_ls_restrained_S_all 0.871
_refine_ls_R_factor_all 0.0476
_refine_ls_R_factor_gt 0.0308
_refine_ls_shift/su_max 0
_refine_ls_shift/su_mean 0
_refine_ls_structure_factor_coef Fsqd
_refine_ls_weighting_details 'calc w=1/[\s^2^(Fo^2^)+(0.0066P)^2^+0.0000P] where P=(Fo^2^+2Fc^2^)/3'
_refine_ls_weighting_scheme calc
_refine_ls_wR_factor_gt 0.0433
_refine_ls_wR_factor_ref 0.0457
_reflns_number_gt 1774
_reflns_number_total 2333
_reflns_threshold_expression >2sigma(I)
_cod_data_source_file ic0609453sup1.cif
_cod_data_source_block csfm
_cod_original_sg_symbol_Hall R-3c
_cod_original_sg_symbol_H-M R-3c
_cod_original_formula_sum 'H5 Cs O39 U12'
_cod_database_code 4332852

loop_
_symmetry_equiv_pos_as_xyz
'x, y, z'
'-y, x-y, z'
'-x+y, -x, z'
'y, x, -z+1/2'
'-x, -x+y, -z+1/2'
'x-y, -y, -z+1/2'
'x+2/3, y+1/3, z+1/3'
'-y+2/3, x-y+1/3, z+1/3'
'-x+y+2/3, -x+1/3, z+1/3'
'y+2/3, x+1/3, -z+5/6'
'-x+2/3, -x+y+1/3, -z+5/6'
'x-y+2/3, -y+1/3, -z+5/6'
'x+1/3, y+2/3, z+2/3'
'-y+1/3, x-y+2/3, z+2/3'
'-x+y+1/3, -x+2/3, z+2/3'
'y+1/3, x+2/3, -z+7/6'
'-x+1/3, -x+y+2/3, -z+7/6'
'x-y+1/3, -y+2/3, -z+7/6'
'-x, -y, -z'
'y, -x+y, -z'
'x-y, x, -z'
'-y, -x, z-1/2'
'x, x-y, z-1/2'
'-x+y, y, z-1/2'
'-x+2/3, -y+1/3, -z+1/3'
'y+2/3, -x+y+1/3, -z+1/3'
'x-y+2/3, x+1/3, -z+1/3'
'-y+2/3, -x+1/3, z-1/6'
'x+2/3, x-y+1/3, z-1/6'
'-x+y+2/3, y+1/3, z-1/6'
'-x+1/3, -y+2/3, -z+2/3'
'y+1/3, -x+y+2/3, -z+2/3'
'x-y+1/3, x+2/3, -z+2/3'
'-y+1/3, -x+2/3, z+1/6'
'x+1/3, x-y+2/3, z+1/6'
'-x+y+1/3, y+2/3, z+1/6'

loop_
_atom_site_label
_atom_site_type_symbol
_atom_site_fract_x
_atom_site_fract_y
_atom_site_fract_z
_atom_site_U_iso_or_equiv
_atom_site_adp_type
_atom_site_occupancy
_atom_site_symmetry_multiplicity
_atom_site_calc_flag
_atom_site_refinement_flags
U1 U -0.3333 -0.22821(3) 0.0833 0.00979(8) Uani 1 2 d S
U2 U 0.33768(3) 0.25769(3) 0.129861(6) 0.01190(6) Uani 1 1 d .
U3 U 0 0 0.144729(10) 0.00738(9) Uani 1 3 d S
U4 U 0.6667 0.3333 0.0833 0.0295(2) Uani 1 6 d S
Cs1 Cs 0 0 0 0.0205(3) Uani 1 6 d S
O1 O 0.1911(5) 0.0970(5) 0.16593(10) 0.0106(10) Uani 1 1 d .
O2 O 0.3371(5) 0.1174(5) 0.10887(11) 0.0136(11) Uani 1 1 d .
O3 O -0.1705(5) -0.0651(5) 0.11903(10) 0.0134(11) Uani 1 1 d .
O4 O -0.2054(5) -0.1714(5) 0.05532(12) 0.0206(13) Uani 1 1 d .
O5 O 0.3454(5) 0.3938(5) 0.15042(12) 0.0178(12) Uani 1 1 d .
O6 O 0.5635(6) 0.3988(6) 0.11249(14) 0.0304(15) Uani 1 1 d .
O7 O 0.3073(7) 0.3333 0.0833 0.037(3) Uani 1 2 d S

loop_
_atom_site_aniso_label
_atom_site_aniso_U_11
_atom_site_aniso_U_22
_atom_site_aniso_U_33
_atom_site_aniso_U_23
_atom_site_aniso_U_13
_atom_site_aniso_U_12
U1 0.01157(19) 0.00876(13) 0.00998(16) -0.00135(7) -0.00271(15) 0.00578(9)
U2 0.00851(13) 0.00850(13) 0.01744(13) -0.00218(10) -0.00068(10) 0.00333(11)
U3 0.00692(13) 0.00692(13) 0.00830(19) 0 0 0.00346(6)
U4 0.0394(3) 0.0394(3) 0.0096(3) 0 0 0.01968(16)
Cs1 0.0192(4) 0.0192(4) 0.0231(6) 0 0 0.00958(19)
O1 0.011(2) 0.008(3) 0.013(2) -0.001(2) -0.0042(19) 0.005(2)
O2 0.009(3) 0.008(2) 0.019(3) -0.006(2) -0.003(2) 0.001(2)
O3 0.019(3) 0.013(3) 0.010(2) 0.003(2) 0.001(2) 0.009(2)
O4 0.016(3) 0.022(3) 0.020(3) 0.007(2) 0.009(2) 0.006(3)
O5 0.020(3) 0.013(3) 0.023(3) -0.006(2) -0.002(2) 0.011(3)
O6 0.012(3) 0.018(3) 0.049(4) 0.012(3) -0.009(3) -0.002(3)
O7 0.027(3) 0.077(8) 0.025(5) 0.027(5) 0.014(2) 0.039(4)

loop_
_atom_type_symbol
_atom_type_description
_atom_type_scat_dispersion_real
_atom_type_scat_dispersion_imag
_atom_type_scat_source
Cs Cs -0.368 2.1192 'International Tables Vol C Tables 4.2.6.8 and 6.1.1.4'
O O 0.0106 0.006 'International Tables Vol C Tables 4.2.6.8 and 6.1.1.4'
U U -9.6767 9.6646 'International Tables Vol C Tables 4.2.6.8 and 6.1.1.4'
H H 0 0 'International Tables Vol C Tables 4.2.6.8 and 6.1.1.4'

loop_
_geom_angle_atom_site_label_1
_geom_angle_atom_site_label_2
_geom_angle_atom_site_label_3
_geom_angle
_geom_angle_site_symmetry_1
_geom_angle_site_symmetry_3
O4 U1 O4 174.7(4) 17_444 .
O4 U1 O7 92.66(18) 17_444 2
O4 U1 O7 92.66(18) . 2
O4 U1 O3 92.6(2) 17_444 .
O4 U1 O3 89.5(2) . .
O7 U1 O3 67.42(12) 2 .
O4 U1 O3 89.5(2) 17_444 17_444
O4 U1 O3 92.6(2) . 17_444
O7 U1 O3 67.42(12) 2 17_444
O3 U1 O3 134.8(2) . 17_444
O4 U1 O2 88.6(2) 17_444 3
O4 U1 O2 87.3(2) . 3
O7 U1 O2 140.05(11) 2 3
O3 U1 O2 72.63(16) . 3
O3 U1 O2 152.53(16) 17_444 3
O4 U1 O2 87.3(2) 17_444 18_444
O4 U1 O2 88.6(2) . 18_444
O7 U1 O2 140.05(11) 2 18_444
O3 U1 O2 152.53(16) . 18_444
O3 U1 O2 72.63(16) 17_444 18_444
O2 U1 O2 79.9(2) 3 18_444
O4 U1 U2 78.72(18) 17_444 2
O4 U1 U2 105.76(18) . 2
O7 U1 U2 35.119(8) 2 2
O3 U1 U2 37.55(12) . 2
O3 U1 U2 99.48(12) 17_444 2
O2 U1 U2 106.99(11) 3 2
O2 U1 U2 164.14(12) 18_444 2
O4 U1 U2 105.76(18) 17_444 16_444
O4 U1 U2 78.71(18) . 16_444
O7 U1 U2 35.120(8) 2 16_444
O3 U1 U2 99.48(12) . 16_444
O3 U1 U2 37.55(12) 17_444 16_444
O2 U1 U2 164.14(12) 3 16_444
O2 U1 U2 106.98(11) 18_444 16_444
U2 U1 U2 70.239(15) 2 16_444
O5 U2 O2 177.5(2) . .
O5 U2 O7 94.14(19) . .
O2 U2 O7 87.06(18) . .
O5 U2 O1 92.7(2) . .
O2 U2 O1 88.02(19) . .
O7 U2 O1 134.44(19) . .
O5 U2 O3 91.4(2) . 3
O2 U2 O3 91.05(19) . 3
O7 U2 O3 68.5(2) . 3
O1 U2 O3 66.33(16) . 3
O5 U2 O1 89.6(2) . 25
O2 U2 O1 88.3(2) . 25
O7 U2 O1 152.0(2) . 25
O1 U2 O1 72.88(18) . 25
O3 U2 O1 139.20(16) 3 25
O5 U2 O6 90.4(2) . .
O2 U2 O6 87.7(2) . .
O7 U2 O6 77.2(2) . .
O1 U2 O6 147.71(17) . .
O3 U2 O6 145.74(18) 3 .
O1 U2 O6 75.01(18) 25 .
O5 U2 U3 101.09(18) . .
O2 U2 U3 80.86(15) . .
O7 U2 U3 99.67(15) . .
O1 U2 U3 34.95(11) . .
O3 U2 U3 33.34(12) 3 .
O1 U2 U3 106.81(12) 25 .
O6 U2 U3 168.35(15) . .
O5 U2 U1 78.75(17) . 3
O2 U2 U1 103.43(15) . 3
O7 U2 U1 35.14(19) . 3
O1 U2 U1 103.44(11) . 3
O3 U2 U1 38.73(12) 3 3
O1 U2 U1 167.68(12) 25 3
O6 U2 U1 108.68(13) . 3
U3 U2 U1 72.056(8) . 3
O5 U2 U2 91.41(17) . 25
O2 U2 U2 87.73(16) . 25
O7 U2 U2 169.80(10) . 25
O1 U2 U2 36.50(11) . 25
O3 U2 U2 102.83(12) 3 25
O1 U2 U2 36.38(12) 25 25
O6 U2 U2 111.33(13) . 25
U3 U2 U2 70.814(10) . 25
U1 U2 U2 138.793(13) 3 25
O5 U2 U4 116.50(18) . .
O2 U2 U4 61.64(15) . .
O7 U2 U4 76.59(19) . .
O1 U2 U4 137.49(12) . .
O3 U2 U4 136.66(11) 3 .
O1 U2 U4 76.94(12) 25 .
O6 U2 U4 26.12(15) . .
U3 U2 U4 142.350(9) . .
U1 U2 U4 111.732(13) 3 .
U2 U2 U4 108.475(13) 25 .
O3 U3 O3 92.49(18) . 3
O3 U3 O3 92.49(18) . 2
O3 U3 O3 92.49(18) 3 2
O3 U3 O1 169.76(19) . .
O3 U3 O1 77.27(19) 3 .
O3 U3 O1 88.07(19) 2 .
O3 U3 O1 77.27(19) . 2
O3 U3 O1 88.07(19) 3 2
O3 U3 O1 169.76(19) 2 2
O1 U3 O1 102.01(16) . 2
O3 U3 O1 88.07(19) . 3
O3 U3 O1 169.76(19) 3 3
O3 U3 O1 77.27(19) 2 3
O1 U3 O1 102.01(16) . 3
O1 U3 O1 102.01(16) 2 3
O3 U3 U2 130.07(14) . .
O3 U3 U2 39.62(14) 3 .
O3 U3 U2 79.80(14) 2 .
O1 U3 U2 40.06(13) . .
O1 U3 U2 106.75(14) 2 .
O1 U3 U2 136.04(14) 3 .
O3 U3 U2 79.80(14) . 3
O3 U3 U2 130.07(13) 3 3
O3 U3 U2 39.62(14) 2 3
O1 U3 U2 106.75(14) . 3
O1 U3 U2 136.04(14) 2 3
O1 U3 U2 40.06(13) 3 3
U2 U3 U2 116.712(5) . 3
O3 U3 U2 39.62(14) . 2
O3 U3 U2 79.80(14) 3 2
O3 U3 U2 130.07(13) 2 2
O1 U3 U2 136.04(14) . 2
O1 U3 U2 40.06(13) 2 2
O1 U3 U2 106.75(14) 3 2
U2 U3 U2 116.712(5) . 2
U2 U3 U2 116.712(5) 3 2
O6 U4 O6 87.2(2) 3_665 2_655
O6 U4 O6 87.2(2) 3_665 .
O6 U4 O6 87.2(2) 2_655 .
O6 U4 O6 168.3(3) 3_665 18_554
O6 U4 O6 101.5(3) 2_655 18_554
O6 U4 O6 85.4(3) . 18_554
O6 U4 O6 85.4(3) 3_665 17_654
O6 U4 O6 168.3(3) 2_655 17_654
O6 U4 O6 101.5(3) . 17_654
O6 U4 O6 87.2(2) 18_554 17_654
O6 U4 O6 101.5(3) 3_665 16_544
O6 U4 O6 85.4(3) 2_655 16_544
O6 U4 O6 168.3(3) . 16_544
O6 U4 O6 87.2(2) 18_554 16_544
O6 U4 O6 87.2(2) 17_654 16_544
O6 U4 U2 68.03(15) 3_665 2_655
O6 U4 U2 29.77(15) 2_655 2_655
O6 U4 U2 108.09(15) . 2_655
O6 U4 U2 122.99(15) 18_554 2_655
O6 U4 U2 138.55(15) 17_654 2_655
O6 U4 U2 68.75(15) 16_544 2_655
O6 U4 U2 29.77(15) 3_665 3_665
O6 U4 U2 108.09(15) 2_655 3_665
O6 U4 U2 68.03(15) . 3_665
O6 U4 U2 138.55(15) 18_554 3_665
O6 U4 U2 68.75(15) 17_654 3_665
O6 U4 U2 122.99(15) 16_544 3_665
U2 U4 U2 96.011(10) 2_655 3_665
O6 U4 U2 108.09(15) 3_665 .
O6 U4 U2 68.03(15) 2_655 .
O6 U4 U2 29.77(15) . .
O6 U4 U2 68.75(15) 18_554 .
O6 U4 U2 123.00(15) 17_654 .
O6 U4 U2 138.55(15) 16_544 .
U2 U4 U2 96.011(9) 2_655 .
U2 U4 U2 96.011(9) 3_665 .
O6 U4 U2 138.55(15) 3_665 18_554
O6 U4 U2 123.00(15) 2_655 18_554
O6 U4 U2 68.75(15) . 18_554
O6 U4 U2 29.77(15) 18_554 18_554
O6 U4 U2 68.03(15) 17_654 18_554
O6 U4 U2 108.08(15) 16_544 18_554
U2 U4 U2 150.394(8) 2_655 18_554
U2 U4 U2 108.852(9) 3_665 18_554
U2 U4 U2 66.299(13) . 18_554
O6 U4 U2 68.75(15) 3_665 17_654
O6 U4 U2 138.55(15) 2_655 17_654
O6 U4 U2 123.00(15) . 17_654
O6 U4 U2 108.08(15) 18_554 17_654
O6 U4 U2 29.77(15) 17_654 17_654
O6 U4 U2 68.03(15) 16_544 17_654
U2 U4 U2 108.851(9) 2_655 17_654
U2 U4 U2 66.299(13) 3_665 17_654
U2 U4 U2 150.395(8) . 17_654
U2 U4 U2 96.009(9) 18_554 17_654
O6 U4 U2 122.99(15) 3_665 16_544
O6 U4 U2 68.75(15) 2_655 16_544
O6 U4 U2 138.55(15) . 16_544
O6 U4 U2 68.03(15) 18_554 16_544
O6 U4 U2 108.08(15) 17_654 16_544
O6 U4 U2 29.77(15) 16_544 16_544
U2 U4 U2 66.299(13) 2_655 16_544
U2 U4 U2 150.394(8) 3_665 16_544
U2 U4 U2 108.852(9) . 16_544
U2 U4 U2 96.009(9) 18_554 16_544
U2 U4 U2 96.008(9) 17_654 16_544
O4 Cs1 O4 109.27(15) 3 20
O4 Cs1 O4 180.00(12) 3 21
O4 Cs1 O4 70.73(15) 20 21
O4 Cs1 O4 70.73(15) 3 2
O4 Cs1 O4 180.0(2) 20 2
O4 Cs1 O4 109.27(15) 21 2
O4 Cs1 O4 70.73(15) 3 .
O4 Cs1 O4 109.27(15) 20 .
O4 Cs1 O4 109.27(15) 21 .
O4 Cs1 O4 70.73(15) 2 .
O4 Cs1 O4 109.27(15) 3 19
O4 Cs1 O4 70.73(15) 20 19
O4 Cs1 O4 70.73(15) 21 19
O4 Cs1 O4 109.27(15) 2 19
O4 Cs1 O4 180.0(2) . 19
O4 Cs1 O5 65.18(13) 3 16_444
O4 Cs1 O5 60.94(14) 20 16_444
O4 Cs1 O5 114.82(13) 21 16_444
O4 Cs1 O5 119.06(14) 2 16_444
O4 Cs1 O5 56.48(13) . 16_444
O4 Cs1 O5 123.52(13) 19 16_444
O4 Cs1 O5 114.82(13) 3 28
O4 Cs1 O5 119.06(14) 20 28
O4 Cs1 O5 65.18(13) 21 28
O4 Cs1 O5 60.94(14) 2 28
O4 Cs1 O5 123.52(13) . 28
O4 Cs1 O5 56.48(13) 19 28
O5 Cs1 O5 180.00(18) 16_444 28
O4 Cs1 O5 56.48(13) 3 18_554
O4 Cs1 O5 114.82(13) 20 18_554
O4 Cs1 O5 123.52(13) 21 18_554
O4 Cs1 O5 65.18(13) 2 18_554
O4 Cs1 O5 119.06(14) . 18_554
O4 Cs1 O5 60.94(14) 19 18_554
O5 Cs1 O5 115.39(6) 16_444 18_554
O5 Cs1 O5 64.61(6) 28 18_554
O4 Cs1 O5 123.52(13) 3 30_445
O4 Cs1 O5 65.18(13) 20 30_445
O4 Cs1 O5 56.48(13) 21 30_445
O4 Cs1 O5 114.82(13) 2 30_445
O4 Cs1 O5 60.94(14) . 30_445
O4 Cs1 O5 119.06(14) 19 30_445
O5 Cs1 O5 64.61(6) 16_444 30_445
O5 Cs1 O5 115.39(6) 28 30_445
O5 Cs1 O5 180.00(18) 18_554 30_445
O4 Cs1 O5 60.94(14) 3 29_455
O4 Cs1 O5 56.48(13) 20 29_455
O4 Cs1 O5 119.06(14) 21 29_455
O4 Cs1 O5 123.52(13) 2 29_455
O4 Cs1 O5 114.82(13) . 29_455
O4 Cs1 O5 65.18(13) 19 29_455
O5 Cs1 O5 64.61(6) 16_444 29_455
O5 Cs1 O5 115.39(6) 28 29_455
O5 Cs1 O5 64.61(6) 18_554 29_455
O5 Cs1 O5 115.39(6) 30_445 29_455
O4 Cs1 O5 119.06(14) 3 17_544
O4 Cs1 O5 123.52(13) 20 17_544
O4 Cs1 O5 60.94(14) 21 17_544
O4 Cs1 O5 56.48(13) 2 17_544
O4 Cs1 O5 65.18(13) . 17_544
O4 Cs1 O5 114.82(13) 19 17_544
O5 Cs1 O5 115.39(6) 16_444 17_544
O5 Cs1 O5 64.61(6) 28 17_544
O5 Cs1 O5 115.39(6) 18_554 17_544
O5 Cs1 O5 64.61(6) 30_445 17_544
O5 Cs1 O5 180.0(2) 29_455 17_544
U3 O1 U2 104.99(19) . .
U3 O1 U2 144.9(2) . 25
U2 O1 U2 107.12(18) . 25
U2 O2 U1 154.3(3) . 2
U3 O3 U2 107.0(2) . 2
U3 O3 U1 149.2(2) . .
U2 O3 U1 103.72(19) 2 .
U1 O4 Cs1 162.4(3) . .
U2 O5 Cs1 161.2(3) . 16_554
U4 O6 U2 124.1(3) . .
U2 O7 U2 140.5(4) . 18_554
U2 O7 U1 109.74(19) . 3
U2 O7 U1 109.74(19) 18_554 3

loop_
_geom_bond_atom_site_label_1
_geom_bond_atom_site_label_2
_geom_bond_distance
_geom_bond_site_symmetry_2
U1 O4 1.761(5) 17_444
U1 O4 1.761(5) .
U1 O7 2.304(8) 2
U1 O3 2.426(5) .
U1 O3 2.426(5) 17_444
U1 O2 2.464(5) 3
U1 O2 2.464(5) 18_444
U1 U2 3.7668(6) 2
U1 U2 3.7668(6) 16_444
U2 O5 1.756(5) .
U2 O2 1.841(5) .
U2 O7 2.302(3) .
U2 O1 2.361(5) .
U2 O3 2.363(5) 3
U2 O1 2.367(5) 25
U2 O6 2.376(6) .
U2 U3 3.5430(6) .
U2 U1 3.7668(6) 3
U2 U2 3.8035(7) 25
U2 U4 3.9628(6) .
U3 O3 2.037(5) .
U3 O3 2.037(5) 3
U3 O3 2.037(5) 2
U3 O1 2.101(5) .
U3 O1 2.101(5) 2
U3 O1 2.101(5) 3
U3 U2 3.5430(6) 3
U3 U2 3.5430(6) 2
U4 O6 2.107(7) 3_665
U4 O6 2.107(7) 2_655
U4 O6 2.107(7) .
U4 O6 2.107(7) 18_554
U4 O6 2.107(7) 17_654
U4 O6 2.107(7) 16_544
U4 U2 3.9628(6) 2_655
U4 U2 3.9628(6) 3_665
U4 U2 3.9628(6) 18_554
U4 U2 3.9628(6) 17_654
U4 U2 3.9629(6) 16_544
Cs1 O4 3.251(5) 3
Cs1 O4 3.251(5) 20
Cs1 O4 3.251(5) 21
Cs1 O4 3.251(5) 2
Cs1 O4 3.251(5) .
Cs1 O4 3.251(5) 19
Cs1 O5 3.259(5) 16_444
Cs1 O5 3.259(5) 28
Cs1 O5 3.259(5) 18_554
Cs1 O5 3.259(5) 30_445
Cs1 O5 3.260(5) 29_455
Cs1 O5 3.260(5) 17_544
O1 U2 2.367(5) 25
O2 U1 2.464(5) 2
O3 U2 2.363(5) 2
O5 Cs1 3.259(5) 16_554
O7 U2 2.302(3) 18_554
O7 U1 2.304(8) 3
